data_9009725
loop_
_publ_author_name
'Andou, Y.'
'Kawahara, A.'

_publ_section_title
;
 The refinement of the structure of synthetic kalsilite
 Locality: synthetic
;
_journal_name_full 'Mineralogical Journal'
_journal_page_first 153
_journal_page_last 161
_journal_paper_doi 10.2465/minerj.12.153
_journal_volume 12
_journal_year 1984
_chemical_formula_sum 'Al K O6 Si'
_chemical_name_mineral Kalsilite
_space_group_IT_number 173
_symmetry_space_group_name_Hall 'P 6c'
_symmetry_space_group_name_H-M 'P 63'
_cell_angle_alpha 90
_cell_angle_beta 90
_cell_angle_gamma 120
_cell_length_a 5.151
_cell_length_b 5.151
_cell_length_c 8.690
_cell_formula_units_Z 2
_cell_volume 199.680
_exptl_crystal_density_diffrn 3.163
_cod_original_cell_volume 199.679
_cod_original_formula_sum 'K Al Si O6'
_cod_database_code 9009725

loop_
_symmetry_equiv_pos_as_xyz
x,y,z
x-y,x,1/2+z
-y,x-y,z
-x,-y,1/2+z
-x+y,-x,z
y,-x+y,1/2+z

loop_
_atom_site_label
_atom_site_fract_x
_atom_site_fract_y
_atom_site_fract_z
_atom_site_U_iso_or_equiv
K 0.00000 0.00000 0.25000 0.01583
Al 0.33333 0.66667 0.05400 0.00937
Si 0.33333 0.66667 0.43600 0.00570
O1 0.61000 0.00500 0.99300 0.01773
O2 0.35000 0.71300 0.25200 0.01267
